data_7218872
loop_
_publ_author_name
'Marco, A. Bel\'en'
'Mayorga Burrezo, Paula'
'Mosteo, Laura'
'Franco, Santiago'
'Garin, Javier'
'Orduna, Jes\'us'
'Diosdado, Beatriz'
'Villacampa, Bel\'en'
'L\'opez Navarrete, Juan T.'
'Casado, Juan'
'Andreu, Raquel'

_publ_section_title
;
 Polarization, second-order nonlinear optical properties and
 electrochromism in 4H-pyranylidene chromophores with a quinoid/aromatic
 thiophene ring bridge
;
_journal_name_full 'RSC Adv.'
_journal_paper_doi 10.1039/C4RA12791A
_journal_year 2014
_chemical_formula_moiety 'C24 H26 N2 O S'
_chemical_formula_sum 'C24 H26 N2 O S'
_chemical_formula_weight 390.53
_space_group_crystal_system orthorhombic
_space_group_IT_number 62
_space_group_name_Hall '-P 2ac 2n'
_space_group_name_H-M_alt 'P n m a'
_symmetry_space_group_name_Hall '-P 2ac 2n'
_symmetry_space_group_name_H-M 'P n m a'
_atom_sites_solution_hydrogens geom
_audit_creation_method SHELXL-2013
_audit_update_record
;
2014-06-12 deposited with the CCDC.
2014-11-21 downloaded from the CCDC.
;
_cell_angle_alpha 90
_cell_angle_beta 90
_cell_angle_gamma 90
_cell_formula_units_Z 4
_cell_length_a 16.4908(5)
_cell_length_b 6.9106(3)
_cell_length_c 18.7394(6)
_cell_measurement_reflns_used 2038
_cell_measurement_temperature 150(1)
_cell_measurement_theta_max 25.1430
_cell_measurement_theta_min 3.4860
_cell_volume 2135.57(13)
_computing_cell_refinement
;
CrysAlisPro, Agilent Technologies,
Version 1.171.36.28 (release 01-02-2013 CrysAlis171 .NET)
(compiled Feb  1 2013,16:14:44)
;
_computing_data_collection
;
CrysAlisPro, Agilent Technologies,
Version 1.171.36.28 (release 01-02-2013 CrysAlis171 .NET)
(compiled Feb  1 2013,16:14:44)
;
_computing_data_reduction
;
CrysAlisPro, Agilent Technologies,
Version 1.171.36.28 (release 01-02-2013 CrysAlis171 .NET)
(compiled Feb  1 2013,16:14:44)
;
_computing_molecular_graphics 'Diamong 3.2i'
_computing_publication_material 'SHELXL-2013 (Sheldrick, 2013)'
_computing_structure_refinement 'SHELXL-2013 (Sheldrick, 2013)'
_computing_structure_solution
;
 Superflip
                    Version: 04/17/13 12:45
Palatinus, L. & Chapuis, G.(2007): J. Appl. Cryst. 40, 786-790
              http://superspace.epfl.ch/superflip
;
_diffrn_ambient_temperature 150(1)
_diffrn_detector_area_resol_mean 16.3990
_diffrn_measured_fraction_theta_full 0.985
_diffrn_measured_fraction_theta_max 0.985
_diffrn_measurement_device_type 'Xcalibur, Sapphire3'
_diffrn_measurement_method \w-scans
_diffrn_radiation_monochromator graphite
_diffrn_radiation_source 'Enhance (Mo) X-ray Source'
_diffrn_radiation_type MoK\a
_diffrn_radiation_wavelength 0.71073
_diffrn_reflns_av_R_equivalents 0.0584
_diffrn_reflns_av_unetI/netI 0.0434
_diffrn_reflns_Laue_measured_fraction_full 0.985
_diffrn_reflns_Laue_measured_fraction_max 0.985
_diffrn_reflns_limit_h_max 19
_diffrn_reflns_limit_h_min -19
_diffrn_reflns_limit_k_max 7
_diffrn_reflns_limit_k_min -8
_diffrn_reflns_limit_l_max 22
_diffrn_reflns_limit_l_min -21
_diffrn_reflns_number 13243
_diffrn_reflns_point_group_measured_fraction_full 0.985
_diffrn_reflns_point_group_measured_fraction_max 0.985
_diffrn_reflns_theta_full 25.000
_diffrn_reflns_theta_max 24.998
_diffrn_reflns_theta_min 3.142
_exptl_absorpt_coefficient_mu 0.168
_exptl_absorpt_correction_T_max 1.00000
_exptl_absorpt_correction_T_min 0.96493
_exptl_absorpt_correction_type multi-scan
_exptl_absorpt_process_details
;
CrysAlisPro, Agilent Technologies,
Version 1.171.36.28 (release 01-02-2013 CrysAlis171 .NET)
(compiled Feb  1 2013,16:14:44)
Multi-scan absorption correction using spherical harmonics,
 implemented in SCALE3 ABSPACK scaling algorithm.
;
_exptl_crystal_colour green
_exptl_crystal_density_diffrn 1.215
_exptl_crystal_description needle
_exptl_crystal_F_000 832
_exptl_crystal_size_max 0.450
_exptl_crystal_size_mid 0.060
_exptl_crystal_size_min 0.050
_refine_diff_density_max 0.261
_refine_diff_density_min -0.254
_refine_diff_density_rms 0.047
_refine_ls_extinction_method none
_refine_ls_goodness_of_fit_ref 1.084
_refine_ls_hydrogen_treatment constr
_refine_ls_matrix_type full
_refine_ls_number_parameters 163
_refine_ls_number_reflns 2021
_refine_ls_number_restraints 0
_refine_ls_restrained_S_all 1.084
_refine_ls_R_factor_all 0.0699
_refine_ls_R_factor_gt 0.0451
_refine_ls_shift/su_max 0.000
_refine_ls_shift/su_mean 0.000
_refine_ls_structure_factor_coef Fsqd
_refine_ls_weighting_details 'w=1/[\s^2^(Fo^2^)+(0.0332P)^2^+0.5976P] where P=(Fo^2^+2Fc^2^)/3'
_refine_ls_weighting_scheme calc
_refine_ls_wR_factor_gt 0.0865
_refine_ls_wR_factor_ref 0.0955
_reflns_Friedel_coverage 0.000
_reflns_number_gt 1570
_reflns_number_total 2021
_reflns_threshold_expression 'I > 2\s(I)'
_cod_data_source_file c4ra12791a2.cif
_cod_data_source_block shelx
_cod_database_code 7218872
_shelx_space_group_comment
;
The symmetry employed for this shelxl refinement is uniquely defined
by the following loop, which should always be used as a source of
symmetry information in preference to the above space-group names.
They are only intended as comments.
;
_shelx_estimated_absorpt_t_min 0.928
_shelx_estimated_absorpt_t_max 0.992
_shelxl_version_number 2013-4

loop_
_space_group_symop_operation_xyz
'x, y, z'
'-x+1/2, -y, z+1/2'
'-x, y+1/2, -z'
'x+1/2, -y+1/2, -z+1/2'
'-x, -y, -z'
'x-1/2, y, -z-1/2'
'x, -y-1/2, z'
'-x-1/2, y-1/2, z-1/2'

loop_
_atom_site_label
_atom_site_type_symbol
_atom_site_fract_x
_atom_site_fract_y
_atom_site_fract_z
_atom_site_U_iso_or_equiv
_atom_site_adp_type
_atom_site_occupancy
_atom_site_site_symmetry_order
_atom_site_calc_flag
_atom_site_refinement_flags_posn
_atom_site_refinement_flags_adp
_atom_site_refinement_flags_occupancy
O1 O 0.85945(10) 0.2500 0.28719(10) 0.0221(5) Uani 1 2 d S T P
C1 C 0.78714(16) 0.2500 0.25073(15) 0.0210(7) Uani 1 2 d S T P
C2 C 0.71653(17) 0.2500 0.28611(15) 0.0227(7) Uani 1 2 d S T P
H2 H 0.6674 0.2500 0.2596 0.027 Uiso 1 2 calc R U P
C3 C 0.71233(16) 0.2500 0.36267(14) 0.0194(6) Uani 1 2 d S T P
C4 C 0.78959(16) 0.2500 0.39768(15) 0.0207(7) Uani 1 2 d S T P
H4 H 0.7915 0.2500 0.4483 0.025 Uiso 1 2 calc R U P
C5 C 0.85931(16) 0.2500 0.36077(14) 0.0197(7) Uani 1 2 d S T P
C6 C 0.79776(16) 0.2500 0.17048(15) 0.0263(7) Uani 1 2 d S T P
C7 C 0.75732(13) 0.4308(3) 0.13901(11) 0.0354(6) Uani 1 1 d . . .
H7A H 0.7642 0.4311 0.0871 0.053 Uiso 1 1 calc R U .
H7B H 0.7826 0.5469 0.1592 0.053 Uiso 1 1 calc R U .
H7C H 0.6994 0.4300 0.1506 0.053 Uiso 1 1 calc R U .
C8 C 0.88764(19) 0.2500 0.15007(17) 0.0497(10) Uani 1 2 d S T P
H8A H 0.8928 0.2500 0.0980 0.075 Uiso 1 2 calc R U P
H8B H 0.9138 0.1342 0.1696 0.075 Uiso 0.5 1 calc R U P
H8C H 0.9138 0.3658 0.1696 0.075 Uiso 0.5 1 calc R U P
C9 C 0.94509(16) 0.2500 0.38929(15) 0.0243(7) Uani 1 2 d S T P
C10 C 0.94451(18) 0.2500 0.47092(15) 0.0320(8) Uani 1 2 d S T P
H10A H 1.0004 0.2500 0.4887 0.048 Uiso 1 2 calc R U P
H10B H 0.9164 0.1342 0.4882 0.048 Uiso 0.5 1 calc R U P
H10C H 0.9164 0.3658 0.4882 0.048 Uiso 0.5 1 calc R U P
C11 C 0.98974(12) 0.4310(3) 0.36214(12) 0.0345(6) Uani 1 1 d . . .
H11A H 1.0453 0.4315 0.3807 0.052 Uiso 1 1 calc R U .
H11B H 0.9613 0.5472 0.3786 0.052 Uiso 1 1 calc R U .
H11C H 0.9911 0.4295 0.3099 0.052 Uiso 1 1 calc R U .
C12 C 0.63856(16) 0.2500 0.39755(14) 0.0205(7) Uani 1 2 d S T P
H12 H 0.5915 0.2500 0.3683 0.025 Uiso 1 2 calc R U P
C13 C 0.62575(16) 0.2500 0.47151(15) 0.0207(6) Uani 1 2 d S T P
H13 H 0.6721 0.2500 0.5016 0.025 Uiso 1 2 calc R U P
C14 C 0.55095(17) 0.2500 0.50327(14) 0.0225(7) Uani 1 2 d S T P
H14 H 0.5048 0.2500 0.4729 0.027 Uiso 1 2 calc R U P
C15 C 0.53711(16) 0.2500 0.57701(14) 0.0213(7) Uani 1 2 d S T P
H15 H 0.5834 0.2500 0.6072 0.026 Uiso 1 2 calc R U P
C16 C 0.46276(16) 0.2500 0.60945(15) 0.0213(7) Uani 1 2 d S T P
C17 C 0.44461(17) 0.2500 0.68309(15) 0.0249(7) Uani 1 2 d S T P
H17 H 0.4856 0.2500 0.7187 0.030 Uiso 1 2 calc R U P
C18 C 0.36418(16) 0.2500 0.69924(15) 0.0228(7) Uani 1 2 d S T P
H18 H 0.3439 0.2500 0.7467 0.027 Uiso 1 2 calc R U P
C19 C 0.31381(16) 0.2500 0.63800(14) 0.0192(6) Uani 1 2 d S T P
S1 S 0.37152(4) 0.2500 0.56091(4) 0.0203(2) Uani 1 2 d S T P
C20 C 0.22959(16) 0.2500 0.63460(14) 0.0202(7) Uani 1 2 d S T P
C21 C 0.18067(17) 0.2500 0.69711(16) 0.0223(7) Uani 1 2 d S T P
N1 N 0.14000(15) 0.2500 0.74686(14) 0.0333(6) Uani 1 2 d S T P
C22 C 0.18883(17) 0.2500 0.56780(17) 0.0264(7) Uani 1 2 d S T P
N2 N 0.15681(15) 0.2500 0.51302(14) 0.0389(7) Uani 1 2 d S T P

loop_
_atom_site_aniso_label
_atom_site_aniso_U_11
_atom_site_aniso_U_22
_atom_site_aniso_U_33
_atom_site_aniso_U_23
_atom_site_aniso_U_13
_atom_site_aniso_U_12
O1 0.0156(10) 0.0345(12) 0.0162(11) 0.000 0.0001(8) 0.000
C1 0.0172(15) 0.0266(16) 0.0191(16) 0.000 -0.0032(13) 0.000
C2 0.0170(15) 0.0285(17) 0.0226(16) 0.000 -0.0022(13) 0.000
C3 0.0204(15) 0.0194(15) 0.0183(16) 0.000 0.0002(12) 0.000
C4 0.0235(16) 0.0224(16) 0.0163(15) 0.000 0.0005(13) 0.000
C5 0.0236(16) 0.0206(15) 0.0150(15) 0.000 -0.0033(12) 0.000
C6 0.0227(16) 0.0409(19) 0.0153(16) 0.000 -0.0005(13) 0.000
C7 0.0443(14) 0.0420(14) 0.0199(12) 0.0038(11) -0.0055(10) -0.0052(12)
C8 0.0331(19) 0.099(3) 0.0167(18) 0.000 0.0068(15) 0.000
C9 0.0182(15) 0.0326(18) 0.0221(16) 0.000 -0.0011(13) 0.000
C10 0.0249(17) 0.050(2) 0.0211(17) 0.000 -0.0072(14) 0.000
C11 0.0229(12) 0.0423(14) 0.0381(14) 0.0026(11) -0.0041(10) -0.0084(11)
C12 0.0160(15) 0.0254(16) 0.0200(16) 0.000 -0.0016(12) 0.000
C13 0.0160(15) 0.0219(15) 0.0242(16) 0.000 -0.0004(13) 0.000
C14 0.0191(15) 0.0263(17) 0.0220(17) 0.000 -0.0015(13) 0.000
C15 0.0161(15) 0.0271(17) 0.0208(16) 0.000 0.0002(12) 0.000
C16 0.0200(15) 0.0246(16) 0.0193(16) 0.000 -0.0021(12) 0.000
C17 0.0257(16) 0.0306(17) 0.0185(16) 0.000 -0.0009(13) 0.000
C18 0.0239(16) 0.0301(17) 0.0146(15) 0.000 0.0018(12) 0.000
C19 0.0219(15) 0.0166(15) 0.0192(16) 0.000 0.0022(12) 0.000
S1 0.0186(4) 0.0269(4) 0.0154(4) 0.000 0.0015(3) 0.000
C20 0.0190(16) 0.0224(16) 0.0192(16) 0.000 -0.0004(12) 0.000
C21 0.0175(15) 0.0267(17) 0.0228(17) 0.000 -0.0019(14) 0.000
N1 0.0229(14) 0.0496(17) 0.0274(15) 0.000 0.0031(12) 0.000
C22 0.0173(15) 0.0331(19) 0.0288(19) 0.000 0.0081(14) 0.000
N2 0.0244(15) 0.066(2) 0.0266(17) 0.000 0.0009(13) 0.000

loop_
_atom_type_symbol
_atom_type_description
_atom_type_scat_dispersion_real
_atom_type_scat_dispersion_imag
_atom_type_scat_source
C C 0.0033 0.0016 'International Tables Vol C Tables 4.2.6.8 and 6.1.1.4'
H H 0.0000 0.0000 'International Tables Vol C Tables 4.2.6.8 and 6.1.1.4'
N N 0.0061 0.0033 'International Tables Vol C Tables 4.2.6.8 and 6.1.1.4'
O O 0.0106 0.0060 'International Tables Vol C Tables 4.2.6.8 and 6.1.1.4'
S S 0.1246 0.1234 'International Tables Vol C Tables 4.2.6.8 and 6.1.1.4'

loop_
_geom_angle_atom_site_label_1
_geom_angle_atom_site_label_2
_geom_angle_atom_site_label_3
_geom_angle
_geom_angle_site_symmetry_1
_geom_angle_site_symmetry_3
C1 O1 C5 119.7(2) . .
C2 C1 O1 120.5(2) . .
C2 C1 C6 126.3(2) . .
O1 C1 C6 113.2(2) . .
C1 C2 C3 122.4(3) . .
C1 C2 H2 118.8 . .
C3 C2 H2 118.8 . .
C12 C3 C4 124.5(3) . .
C12 C3 C2 121.0(3) . .
C4 C3 C2 114.5(2) . .
C5 C4 C3 121.7(3) . .
C5 C4 H4 119.1 . .
C3 C4 H4 119.1 . .
C4 C5 O1 121.1(2) . .
C4 C5 C9 128.3(2) . .
O1 C5 C9 110.6(2) . .
C1 C6 C8 111.1(2) . .
C1 C6 C7 109.36(16) . .
C8 C6 C7 108.95(16) . .
C1 C6 C7 109.36(16) . 7_565
C8 C6 C7 108.95(16) . 7_565
C7 C6 C7 109.1(2) . 7_565
C6 C7 H7A 109.5 . .
C6 C7 H7B 109.5 . .
H7A C7 H7B 109.5 . .
C6 C7 H7C 109.5 . .
H7A C7 H7C 109.5 . .
H7B C7 H7C 109.5 . .
C6 C8 H8A 109.5 . .
C6 C8 H8B 109.5 . .
H8A C8 H8B 109.5 . .
C6 C8 H8C 109.5 . .
H8A C8 H8C 109.5 . .
H8B C8 H8C 109.5 . .
C5 C9 C10 110.3(2) . .
C5 C9 C11 109.33(15) . 7_565
C10 C9 C11 109.50(16) . 7_565
C5 C9 C11 109.33(15) . .
C10 C9 C11 109.50(16) . .
C11 C9 C11 108.8(2) 7_565 .
C9 C10 H10A 109.5 . .
C9 C10 H10B 109.5 . .
H10A C10 H10B 109.5 . .
C9 C10 H10C 109.5 . .
H10A C10 H10C 109.5 . .
H10B C10 H10C 109.5 . .
C9 C11 H11A 109.5 . .
C9 C11 H11B 109.5 . .
H11A C11 H11B 109.5 . .
C9 C11 H11C 109.5 . .
H11A C11 H11C 109.5 . .
H11B C11 H11C 109.5 . .
C3 C12 C13 126.9(3) . .
C3 C12 H12 116.5 . .
C13 C12 H12 116.5 . .
C14 C13 C12 124.4(3) . .
C14 C13 H13 117.8 . .
C12 C13 H13 117.8 . .
C13 C14 C15 125.1(3) . .
C13 C14 H14 117.4 . .
C15 C14 H14 117.4 . .
C16 C15 C14 125.8(3) . .
C16 C15 H15 117.1 . .
C14 C15 H15 117.1 . .
C15 C16 C17 128.6(3) . .
C15 C16 S1 122.5(2) . .
C17 C16 S1 108.9(2) . .
C18 C17 C16 115.1(3) . .
C18 C17 H17 122.5 . .
C16 C17 H17 122.5 . .
C17 C18 C19 113.0(3) . .
C17 C18 H18 123.5 . .
C19 C18 H18 123.5 . .
C20 C19 C18 128.5(3) . .
C20 C19 S1 120.7(2) . .
C18 C19 S1 110.7(2) . .
C19 S1 C16 92.22(13) . .
C19 C20 C22 120.9(3) . .
C19 C20 C21 121.9(3) . .
C22 C20 C21 117.2(2) . .
N1 C21 C20 178.8(3) . .
N2 C22 C20 179.0(3) . .

loop_
_geom_bond_atom_site_label_1
_geom_bond_atom_site_label_2
_geom_bond_distance
_geom_bond_site_symmetry_2
O1 C1 1.374(3) .
O1 C5 1.379(3) .
C1 C2 1.340(4) .
C1 C6 1.514(4) .
C2 C3 1.436(4) .
C2 H2 0.9500 .
C3 C12 1.381(4) .
C3 C4 1.433(4) .
C4 C5 1.342(4) .
C4 H4 0.9500 .
C5 C9 1.512(4) .
C6 C8 1.531(4) .
C6 C7 1.534(3) .
C6 C7 1.534(3) 7_565
C7 H7A 0.9800 .
C7 H7B 0.9800 .
C7 H7C 0.9800 .
C8 H8A 0.9800 .
C8 H8B 0.9800 .
C8 H8C 0.9800 .
C9 C10 1.530(4) .
C9 C11 1.538(3) 7_565
C9 C11 1.538(3) .
C10 H10A 0.9800 .
C10 H10B 0.9800 .
C10 H10C 0.9800 .
C11 H11A 0.9800 .
C11 H11B 0.9800 .
C11 H11C 0.9800 .
C12 C13 1.402(4) .
C12 H12 0.9500 .
C13 C14 1.370(4) .
C13 H13 0.9500 .
C14 C15 1.401(4) .
C14 H14 0.9500 .
C15 C16 1.369(4) .
C15 H15 0.9500 .
C16 C17 1.412(4) .
C16 S1 1.758(3) .
C17 C18 1.360(4) .
C17 H17 0.9500 .
C18 C19 1.417(4) .
C18 H18 0.9500 .
C19 C20 1.390(4) .
C19 S1 1.730(3) .
C20 C22 1.421(4) .
C20 C21 1.422(4) .
C21 N1 1.148(3) .
C22 N2 1.154(4) .

loop_
_geom_hbond_atom_site_label_D
_geom_hbond_atom_site_label_H
_geom_hbond_atom_site_label_A
_geom_hbond_distance_DH
_geom_hbond_distance_HA
_geom_hbond_distance_DA
_geom_hbond_angle_DHA
_geom_hbond_site_symmetry_A
C7 H7B N1 0.98 2.59 3.508(3) 156.4 3_656
C10 H10A N2 0.98 2.62 3.589(4) 170.2 1_655
C14 H14 S1 0.95 2.75 3.150(3) 106.3 .
C17 H17 N1 0.95 2.63 3.479(4) 149.5 6_657

loop_
_geom_torsion_atom_site_label_1
_geom_torsion_atom_site_label_2
_geom_torsion_atom_site_label_3
_geom_torsion_atom_site_label_4
_geom_torsion
_geom_torsion_site_symmetry_4
C5 O1 C1 C2 0.000(0) .
C5 O1 C1 C6 180.000(0) .
O1 C1 C2 C3 0.000(0) .
C6 C1 C2 C3 180.000(0) .
C1 C2 C3 C12 180.000(0) .
C1 C2 C3 C4 0.000(0) .
C12 C3 C4 C5 180.000(0) .
C2 C3 C4 C5 0.000(0) .
C3 C4 C5 O1 0.000(0) .
C3 C4 C5 C9 180.000(0) .
C1 O1 C5 C4 0.000(0) .
C1 O1 C5 C9 180.000(0) .
C2 C1 C6 C8 180.000(0) .
O1 C1 C6 C8 0.000(0) .
C2 C1 C6 C7 59.69(15) .
O1 C1 C6 C7 -120.31(16) .
C2 C1 C6 C7 -59.69(16) 7_565
O1 C1 C6 C7 120.31(15) 7_565
C4 C5 C9 C10 0.000(0) .
O1 C5 C9 C10 180.000(0) .
C4 C5 C9 C11 120.49(16) 7_565
O1 C5 C9 C11 -59.51(16) 7_565
C4 C5 C9 C11 -120.49(16) .
O1 C5 C9 C11 59.51(16) .
C4 C3 C12 C13 0.000(1) .
C2 C3 C12 C13 180.000(0) .
C3 C12 C13 C14 180.000(0) .
C12 C13 C14 C15 180.000(0) .
C13 C14 C15 C16 180.000(1) .
C14 C15 C16 C17 180.000(1) .
C14 C15 C16 S1 0.000(1) .
C15 C16 C17 C18 180.000(1) .
S1 C16 C17 C18 0.000(1) .
C16 C17 C18 C19 0.000(1) .
C17 C18 C19 C20 180.000(1) .
C17 C18 C19 S1 0.000(1) .
C20 C19 S1 C16 180.000(1) .
C18 C19 S1 C16 0.000(0) .
C15 C16 S1 C19 180.000(0) .
C17 C16 S1 C19 0.000(1) .
C18 C19 C20 C22 180.000(1) .
S1 C19 C20 C22 0.000(1) .
C18 C19 C20 C21 0.000(1) .
S1 C19 C20 C21 180.000(1) .
